data_4024229
loop_
_publ_author_name
'M. Bel\'en Cid'
'Jes\'us L\'opez-Cantarero'
'Sara Duce'
'Jos\'e Luis Garc\'ia Ruano'

_publ_section_title
;
Enantioselective Organocatalytic Approach to the Synthesis of
\a,\a-Disubstituted Cyanosulfones
;
_journal_name_full 'Journal of Organic Chemistry'
_journal_page_first 431
_journal_page_last 434
_journal_paper_doi 10.1021/jo801968p
_journal_volume 74
_journal_year 2009
_chemical_formula_sum 'C21 H18 F3 N O3 S'
_chemical_formula_weight 421.42
_chemical_name_systematic
; 
 ? 
;
_space_group_IT_number 4
_symmetry_cell_setting monoclinic
_symmetry_space_group_name_Hall 'P 2yb'
_symmetry_space_group_name_H-M 'P 1 21 1'
_atom_sites_solution_hydrogens geom
_atom_sites_solution_primary direct
_atom_sites_solution_secondary difmap
_audit_creation_method SHELXL-97
_cell_angle_alpha 90.00
_cell_angle_beta 90.4010(10)
_cell_angle_gamma 90.00
_cell_formula_units_Z 4
_cell_length_a 6.84610(10)
_cell_length_b 14.8555(2)
_cell_length_c 19.2378(3)
_cell_measurement_temperature 100(2)
_cell_volume 1956.48(5)
_computing_cell_refinement 'Bruker SMART'
_computing_data_collection 'Bruker SMART'
_computing_data_reduction 'Bruker SAINT'
_computing_molecular_graphics 'Bruker SHELXTL'
_computing_publication_material 'Bruker SHELXTL'
_computing_structure_refinement 'SHELXL-97 (Sheldrick, 1997)'
_computing_structure_solution 'SHELXS-97 (Sheldrick, 1990)'
_diffrn_ambient_temperature 100(2)
_diffrn_measured_fraction_theta_full 0.974
_diffrn_measured_fraction_theta_max 0.974
_diffrn_measurement_device_type 'CCD area detector'
_diffrn_measurement_method 'phi and omega scans'
_diffrn_radiation_monochromator graphite
_diffrn_radiation_source 'fine-focus sealed tube'
_diffrn_radiation_type CuK\a
_diffrn_radiation_wavelength 1.54178
_diffrn_reflns_av_R_equivalents 0.0282
_diffrn_reflns_av_sigmaI/netI 0.0358
_diffrn_reflns_limit_h_max 8
_diffrn_reflns_limit_h_min -7
_diffrn_reflns_limit_k_max 18
_diffrn_reflns_limit_k_min -18
_diffrn_reflns_limit_l_max 23
_diffrn_reflns_limit_l_min -22
_diffrn_reflns_number 18708
_diffrn_reflns_theta_full 71.82
_diffrn_reflns_theta_max 71.82
_diffrn_reflns_theta_min 3.76
_exptl_absorpt_coefficient_mu 1.932
_exptl_absorpt_correction_type multi-scan
_exptl_crystal_colour colourless
_exptl_crystal_density_diffrn 1.431
_exptl_crystal_density_meas 0
_exptl_crystal_density_method 'not measured'
_exptl_crystal_description prismatic
_exptl_crystal_F_000 872
_exptl_crystal_size_max 0.20
_exptl_crystal_size_mid 0.15
_exptl_crystal_size_min 0.10
_refine_diff_density_max 0.341
_refine_diff_density_min -0.247
_refine_diff_density_rms 0.050
_refine_ls_abs_structure_details 'Flack H D (1983), Acta Cryst. A39, 876-881'
_refine_ls_abs_structure_Flack 0.030(11)
_refine_ls_extinction_method none
_refine_ls_goodness_of_fit_ref 1.088
_refine_ls_hydrogen_treatment mixed
_refine_ls_matrix_type full
_refine_ls_number_parameters 667
_refine_ls_number_reflns 7056
_refine_ls_number_restraints 1
_refine_ls_restrained_S_all 1.088
_refine_ls_R_factor_all 0.0340
_refine_ls_R_factor_gt 0.0337
_refine_ls_shift/su_max 0.000
_refine_ls_shift/su_mean 0.000
_refine_ls_structure_factor_coef Fsqd
_refine_ls_weighting_details 'calc w=1/[\s^2^(Fo^2^)+(0.0425P)^2^+0.8509P] where P=(Fo^2^+2Fc^2^)/3'
_refine_ls_weighting_scheme calc
_refine_ls_wR_factor_gt 0.0875
_refine_ls_wR_factor_ref 0.0877
_reflns_number_gt 6978
_reflns_number_total 7056
_reflns_threshold_expression >2sigma(I)
_cod_data_source_file jo801968p_si_002.cif
_cod_data_source_block datos_m
_cod_depositor_comments
;
The following automatic conversions were performed:
'_symmetry_cell_setting' value 'Monoclinic' changed to 'monoclinic'
according to '/home/saulius/struct/CIF-dictionaries/cif_core.dic'
dictionary named 'cif_core.dic' version 2.4.1 from 2010-06-29.

Automatic conversion script
Id: cif_fix_enum 1527 2010-12-29 10:47:43Z saulius 
;
_cod_original_sg_symbol_H-M P2(1)
_cod_database_code 4024229

loop_
_symmetry_equiv_pos_as_xyz
'x, y, z'
'-x, y+1/2, -z'

loop_
_atom_site_label
_atom_site_type_symbol
_atom_site_fract_x
_atom_site_fract_y
_atom_site_fract_z
_atom_site_U_iso_or_equiv
_atom_site_adp_type
_atom_site_occupancy
_atom_site_symmetry_multiplicity
_atom_site_calc_flag
_atom_site_refinement_flags
_atom_site_disorder_assembly
_atom_site_disorder_group
S1 S 0.34447(7) 0.13460(3) 0.54440(3) 0.02206(12) Uani 1 1 d . . .
S2 S -0.13540(7) 0.88678(3) 0.92175(2) 0.02233(12) Uani 1 1 d . . .
C1 C 0.3552(3) 0.11982(15) 0.45301(11) 0.0223(4) Uani 1 1 d . . .
C2 C 0.3749(3) 0.03340(16) 0.42714(12) 0.0237(4) Uani 1 1 d . . .
C3 C 0.3908(3) 0.02187(16) 0.35621(13) 0.0262(5) Uani 1 1 d . . .
C4 C 0.3847(3) 0.09649(16) 0.31253(12) 0.0264(5) Uani 1 1 d . . .
C5 C 0.3601(3) 0.18245(16) 0.33918(12) 0.0263(5) Uani 1 1 d . . .
C6 C 0.3460(3) 0.19506(15) 0.41043(12) 0.0240(4) Uani 1 1 d . . .
C7 C 0.4037(4) 0.08588(18) 0.23504(13) 0.0343(5) Uani 1 1 d . . .
C8 C 0.6095(3) 0.15089(14) 0.57073(11) 0.0213(4) Uani 1 1 d . . .
C9 C 0.6519(4) 0.24623(15) 0.55738(11) 0.0243(4) Uani 1 1 d . . .
C10 C 0.7296(3) 0.08905(14) 0.52395(11) 0.0201(4) Uani 1 1 d . . .
C11 C 0.8131(3) 0.12265(16) 0.46354(11) 0.0226(4) Uani 1 1 d . . .
C12 C 0.8990(3) 0.06436(17) 0.41644(12) 0.0266(5) Uani 1 1 d . . .
C13 C 0.9075(3) -0.02695(16) 0.43051(12) 0.0276(5) Uani 1 1 d . . .
C14 C 0.8308(4) -0.06026(16) 0.49165(13) 0.0274(5) Uani 1 1 d . . .
C15 C 0.7407(3) -0.00277(15) 0.53833(12) 0.0247(4) Uani 1 1 d . . .
C16 C 0.6272(3) 0.13017(15) 0.64985(11) 0.0233(4) Uani 1 1 d . . .
C17 C 0.4947(4) 0.19011(16) 0.69432(12) 0.0268(5) Uani 1 1 d . . .
C18 C 0.5158(4) 0.16778(15) 0.77091(12) 0.0267(5) Uani 1 1 d . . .
C19 C 0.7214(4) 0.16211(18) 0.79908(12) 0.0307(5) Uani 1 1 d . . .
C20 C 0.8541(4) 0.10756(18) 0.75108(13) 0.0309(5) Uani 1 1 d . . .
C21 C 0.8396(3) 0.13685(17) 0.67513(11) 0.0263(4) Uani 1 1 d . . .
C22 C -0.1213(3) 0.89408(16) 1.01328(11) 0.0229(4) Uani 1 1 d . . .
C23 C -0.0979(3) 0.97737(15) 1.04464(12) 0.0231(4) Uani 1 1 d . . .
C24 C -0.0868(3) 0.98218(15) 1.11610(12) 0.0241(4) Uani 1 1 d . . .
C25 C -0.1009(3) 0.90401(15) 1.15547(12) 0.0253(5) Uani 1 1 d . . .
C26 C -0.1256(3) 0.82014(16) 1.12376(12) 0.0251(5) Uani 1 1 d . . .
C27 C -0.1359(3) 0.81499(16) 1.05204(12) 0.0253(5) Uani 1 1 d . . .
C28 C -0.0932(4) 0.90778(17) 1.23311(12) 0.0325(5) Uani 1 1 d . . .
C29 C 0.1251(3) 0.86551(14) 0.89513(11) 0.0213(4) Uani 1 1 d . . .
C30 C 0.1597(3) 0.76930(15) 0.90853(11) 0.0238(4) Uani 1 1 d . . .
C31 C 0.2521(3) 0.92492(15) 0.94189(11) 0.0224(4) Uani 1 1 d . . .
C32 C 0.3324(3) 0.89025(17) 1.00363(11) 0.0237(4) Uani 1 1 d . . .
C33 C 0.4238(3) 0.94670(18) 1.05084(12) 0.0289(5) Uani 1 1 d . . .
C34 C 0.4413(4) 1.03827(18) 1.03618(13) 0.0317(5) Uani 1 1 d . . .
C35 C 0.3695(4) 1.07169(17) 0.97491(14) 0.0307(5) Uani 1 1 d . . .
C36 C 0.2728(3) 1.01614(16) 0.92757(13) 0.0258(5) Uani 1 1 d . . .
C37 C 0.1420(3) 0.88665(15) 0.81618(10) 0.0214(4) Uani 1 1 d . . .
C38 C 0.0051(4) 0.82857(17) 0.77134(12) 0.0277(5) Uani 1 1 d . . .
C39 C 0.0259(4) 0.85041(15) 0.69442(12) 0.0266(5) Uani 1 1 d . . .
C40 C 0.2297(4) 0.85236(18) 0.66715(12) 0.0307(5) Uani 1 1 d . . .
C41 C 0.3661(4) 0.90666(17) 0.71497(12) 0.0294(5) Uani 1 1 d . . .
C42 C 0.3529(3) 0.87731(17) 0.79079(12) 0.0257(4) Uani 1 1 d . . .
F1 F 0.2641(3) 0.12833(16) 0.20059(8) 0.0602(5) Uani 1 1 d . . .
F2 F 0.3995(4) 0.00122(12) 0.21464(9) 0.0616(5) Uani 1 1 d . . .
F3 F 0.5728(3) 0.11973(16) 0.21291(9) 0.0619(5) Uani 1 1 d . . .
F4 F -0.2531(3) 0.87365(17) 1.26175(9) 0.0705(7) Uani 1 1 d . . .
F5 F -0.0762(3) 0.99097(12) 1.25780(8) 0.0538(5) Uani 1 1 d . . .
F6 F 0.0585(3) 0.86310(15) 1.25964(9) 0.0655(6) Uani 1 1 d . . .
N1 N 0.6861(4) 0.32051(14) 0.54798(12) 0.0371(5) Uani 1 1 d . . .
N2 N 0.1833(3) 0.69445(14) 0.91914(11) 0.0326(4) Uani 1 1 d . . .
O1 O 0.2393(2) 0.21569(11) 0.55867(8) 0.0287(3) Uani 1 1 d . . .
O2 O 0.2861(2) 0.05175(11) 0.57589(8) 0.0274(3) Uani 1 1 d . . .
O3 O 0.3733(3) 0.15657(13) 0.80671(9) 0.0363(4) Uani 1 1 d . . .
O4 O -0.2506(2) 0.80932(12) 0.90396(9) 0.0311(4) Uani 1 1 d . . .
O5 O -0.1842(2) 0.97333(12) 0.89406(8) 0.0283(3) Uani 1 1 d . . .
O6 O -0.1183(3) 0.86500(12) 0.65875(9) 0.0339(4) Uani 1 1 d . . .
H2 H 0.376(4) -0.0120(18) 0.4571(14) 0.015(6) Uiso 1 1 d . . .
H3 H 0.404(4) -0.040(2) 0.3390(15) 0.028(7) Uiso 1 1 d . . .
H5 H 0.358(4) 0.2341(19) 0.3087(14) 0.020(6) Uiso 1 1 d . . .
H6 H 0.317(4) 0.2525(18) 0.4304(13) 0.015(6) Uiso 1 1 d . . .
H11 H 0.815(4) 0.179(2) 0.4541(16) 0.029(7) Uiso 1 1 d . . .
H12 H 0.966(4) 0.0883(17) 0.3763(14) 0.018(6) Uiso 1 1 d . . .
H13 H 0.974(5) -0.068(2) 0.3977(16) 0.032(7) Uiso 1 1 d . . .
H14 H 0.843(4) -0.125(2) 0.5021(15) 0.028(7) Uiso 1 1 d . . .
H15 H 0.693(4) -0.024(2) 0.5761(17) 0.027(7) Uiso 1 1 d . . .
H16 H 0.581(3) 0.0675(16) 0.6582(11) 0.007(5) Uiso 1 1 d . . .
H17A H 0.356(5) 0.1790(19) 0.6811(15) 0.027(7) Uiso 1 1 d . . .
H17B H 0.537(4) 0.250(2) 0.6913(15) 0.029(7) Uiso 1 1 d . . .
H19A H 0.768(4) 0.218(2) 0.7994(15) 0.026(7) Uiso 1 1 d . . .
H19B H 0.719(4) 0.141(2) 0.8466(16) 0.031(7) Uiso 1 1 d . . .
H20A H 0.991(5) 0.1088(19) 0.7632(16) 0.029(7) Uiso 1 1 d . . .
H20B H 0.815(4) 0.046(2) 0.7510(14) 0.021(6) Uiso 1 1 d . . .
H21A H 0.879(4) 0.2014(19) 0.6691(14) 0.021(6) Uiso 1 1 d . . .
H21B H 0.919(4) 0.1041(17) 0.6440(14) 0.018(6) Uiso 1 1 d . . .
H23 H -0.075(4) 1.036(2) 1.0174(15) 0.027(7) Uiso 1 1 d . . .
H24 H -0.077(5) 1.042(2) 1.1408(17) 0.036(8) Uiso 1 1 d . . .
H26 H -0.138(4) 0.772(2) 1.1494(15) 0.026(7) Uiso 1 1 d . . .
H27 H -0.159(4) 0.7534(19) 1.0304(14) 0.021(6) Uiso 1 1 d . . .
H32 H 0.322(4) 0.826(2) 1.0146(14) 0.023(6) Uiso 1 1 d . . .
H33 H 0.470(5) 0.928(2) 1.0930(18) 0.036(8) Uiso 1 1 d . . .
H34 H 0.503(5) 1.074(2) 1.0657(19) 0.045(9) Uiso 1 1 d . . .
H35 H 0.388(4) 1.134(2) 0.9608(14) 0.026(6) Uiso 1 1 d . . .
H36 H 0.228(4) 1.0357(18) 0.8882(15) 0.020(6) Uiso 1 1 d . . .
H37 H 0.094(3) 0.9448(17) 0.8104(12) 0.010(5) Uiso 1 1 d . . .
H38A H -0.131(6) 0.835(2) 0.7834(18) 0.043(9) Uiso 1 1 d . . .
H38B H 0.035(4) 0.769(2) 0.7766(15) 0.025(7) Uiso 1 1 d . . .
H40A H 0.271(4) 0.792(2) 0.6604(15) 0.029(7) Uiso 1 1 d . . .
H40B H 0.238(5) 0.872(2) 0.6187(18) 0.036(8) Uiso 1 1 d . . .
H41A H 0.506(5) 0.900(2) 0.6964(16) 0.035(7) Uiso 1 1 d . . .
H41B H 0.329(4) 0.972(2) 0.7110(15) 0.027(7) Uiso 1 1 d . . .
H42A H 0.398(4) 0.819(2) 0.7984(14) 0.023(6) Uiso 1 1 d . . .
H42B H 0.447(4) 0.907(2) 0.8193(15) 0.027(7) Uiso 1 1 d . . .

loop_
_atom_site_aniso_label
_atom_site_aniso_U_11
_atom_site_aniso_U_22
_atom_site_aniso_U_33
_atom_site_aniso_U_23
_atom_site_aniso_U_13
_atom_site_aniso_U_12
S1 0.0234(3) 0.0219(2) 0.0209(2) 0.00089(19) 0.00105(17) 0.00101(19)
S2 0.0214(2) 0.0259(2) 0.0197(2) -0.0014(2) -0.00043(17) 0.0005(2)
C1 0.0206(10) 0.0250(11) 0.0213(10) 0.0006(8) -0.0015(7) 0.0000(8)
C2 0.0223(11) 0.0207(10) 0.0280(11) 0.0024(9) -0.0017(8) -0.0008(8)
C3 0.0258(11) 0.0234(11) 0.0293(11) -0.0049(9) -0.0015(9) 0.0015(9)
C4 0.0250(12) 0.0307(11) 0.0236(11) -0.0027(9) 0.0026(8) -0.0009(9)
C5 0.0259(12) 0.0251(11) 0.0279(11) 0.0033(9) -0.0002(9) 0.0013(9)
C6 0.0240(11) 0.0227(11) 0.0252(11) 0.0014(9) 0.0006(8) 0.0008(8)
C7 0.0419(15) 0.0323(13) 0.0287(13) -0.0012(10) 0.0033(10) 0.0035(11)
C8 0.0233(10) 0.0184(10) 0.0221(10) -0.0003(8) 0.0017(7) -0.0004(8)
C9 0.0296(12) 0.0211(11) 0.0222(10) -0.0009(8) 0.0019(8) 0.0015(9)
C10 0.0227(10) 0.0190(10) 0.0184(10) 0.0000(8) -0.0006(8) 0.0004(8)
C11 0.0217(11) 0.0218(11) 0.0243(10) 0.0037(8) 0.0004(8) 0.0004(8)
C12 0.0224(11) 0.0338(12) 0.0235(11) -0.0002(9) 0.0006(8) -0.0016(9)
C13 0.0257(11) 0.0314(12) 0.0258(11) -0.0086(10) -0.0004(8) 0.0032(9)
C14 0.0309(12) 0.0221(11) 0.0291(11) -0.0020(9) -0.0011(9) 0.0038(9)
C15 0.0293(12) 0.0232(11) 0.0216(11) 0.0013(9) 0.0021(9) 0.0012(9)
C16 0.0279(11) 0.0206(10) 0.0213(10) 0.0002(9) 0.0022(8) 0.0011(9)
C17 0.0299(13) 0.0264(11) 0.0241(11) -0.0001(9) 0.0018(9) 0.0039(9)
C18 0.0347(13) 0.0219(10) 0.0236(11) -0.0038(9) 0.0041(9) 0.0030(9)
C19 0.0401(14) 0.0324(13) 0.0196(11) -0.0020(9) -0.0008(9) -0.0012(10)
C20 0.0300(13) 0.0351(14) 0.0277(12) -0.0011(10) -0.0045(9) 0.0014(10)
C21 0.0274(11) 0.0267(11) 0.0246(11) -0.0024(10) 0.0013(8) -0.0001(10)
C22 0.0184(10) 0.0264(11) 0.0238(10) 0.0030(9) 0.0017(7) 0.0015(9)
C23 0.0206(11) 0.0225(10) 0.0264(11) 0.0026(9) 0.0027(8) 0.0037(8)
C24 0.0226(11) 0.0229(11) 0.0269(11) -0.0021(9) 0.0016(8) 0.0001(8)
C25 0.0246(11) 0.0269(11) 0.0244(11) 0.0006(9) 0.0026(8) 0.0022(9)
C26 0.0278(12) 0.0202(10) 0.0275(11) 0.0061(9) 0.0037(8) 0.0008(9)
C27 0.0244(11) 0.0227(11) 0.0289(11) -0.0014(9) 0.0020(8) -0.0011(8)
C28 0.0430(15) 0.0299(13) 0.0247(11) 0.0006(9) 0.0040(10) 0.0024(10)
C29 0.0236(10) 0.0208(10) 0.0196(10) 0.0001(8) 0.0012(7) 0.0011(8)
C30 0.0263(11) 0.0255(11) 0.0195(10) -0.0031(8) -0.0016(8) -0.0016(9)
C31 0.0194(11) 0.0261(10) 0.0218(10) -0.0047(8) 0.0021(8) 0.0012(8)
C32 0.0207(10) 0.0277(11) 0.0228(10) -0.0012(9) 0.0019(7) 0.0016(9)
C33 0.0231(11) 0.0431(13) 0.0206(11) -0.0040(10) -0.0018(8) 0.0033(10)
C34 0.0242(12) 0.0403(13) 0.0305(12) -0.0150(11) 0.0004(9) -0.0037(10)
C35 0.0258(12) 0.0266(12) 0.0396(13) -0.0069(10) 0.0047(9) -0.0036(9)
C36 0.0258(11) 0.0262(11) 0.0253(11) -0.0014(9) 0.0011(9) 0.0004(9)
C37 0.0240(10) 0.0204(10) 0.0197(9) 0.0010(8) -0.0008(7) 0.0014(9)
C38 0.0284(13) 0.0327(13) 0.0220(11) -0.0017(9) -0.0006(8) -0.0054(10)
C39 0.0357(13) 0.0227(10) 0.0214(10) -0.0003(8) -0.0043(9) -0.0014(9)
C40 0.0367(13) 0.0334(12) 0.0220(11) -0.0011(9) 0.0012(9) 0.0002(10)
C41 0.0311(13) 0.0319(13) 0.0251(11) 0.0012(9) 0.0033(9) -0.0036(9)
C42 0.0250(11) 0.0280(12) 0.0242(10) 0.0017(9) 0.0005(8) 0.0012(9)
F1 0.0719(12) 0.0812(14) 0.0274(8) -0.0041(9) -0.0101(7) 0.0294(11)
F2 0.1130(17) 0.0428(10) 0.0291(8) -0.0102(7) 0.0094(9) 0.0028(10)
F3 0.0592(11) 0.0902(15) 0.0364(9) -0.0002(9) 0.0199(8) -0.0147(10)
F4 0.0803(14) 0.1007(17) 0.0307(8) -0.0066(10) 0.0205(8) -0.0399(13)
F5 0.0954(14) 0.0395(9) 0.0264(8) -0.0054(7) -0.0019(8) 0.0001(9)
F6 0.0883(14) 0.0781(14) 0.0298(8) -0.0037(8) -0.0158(8) 0.0418(12)
N1 0.0436(13) 0.0225(10) 0.0452(13) 0.0009(9) 0.0052(10) -0.0013(9)
N2 0.0439(12) 0.0233(10) 0.0307(10) 0.0009(8) -0.0003(9) 0.0009(8)
O1 0.0296(9) 0.0300(8) 0.0265(8) -0.0021(6) 0.0016(6) 0.0074(7)
O2 0.0266(8) 0.0291(8) 0.0267(8) 0.0027(7) 0.0002(6) -0.0032(6)
O3 0.0378(10) 0.0402(10) 0.0311(9) 0.0038(8) 0.0083(7) 0.0033(8)
O4 0.0264(9) 0.0383(9) 0.0285(8) -0.0055(7) -0.0002(6) -0.0069(7)
O5 0.0271(8) 0.0336(9) 0.0242(8) 0.0015(7) -0.0006(6) 0.0068(7)
O6 0.0362(9) 0.0376(10) 0.0278(8) 0.0024(7) -0.0063(7) -0.0033(7)

loop_
_atom_type_symbol
_atom_type_description
_atom_type_scat_dispersion_real
_atom_type_scat_dispersion_imag
_atom_type_scat_source
C C 0.0181 0.0091 'International Tables Vol C Tables 4.2.6.8 and 6.1.1.4'
H H 0.0000 0.0000 'International Tables Vol C Tables 4.2.6.8 and 6.1.1.4'
N N 0.0311 0.0180 'International Tables Vol C Tables 4.2.6.8 and 6.1.1.4'
O O 0.0492 0.0322 'International Tables Vol C Tables 4.2.6.8 and 6.1.1.4'
F F 0.0727 0.0534 'International Tables Vol C Tables 4.2.6.8 and 6.1.1.4'
S S 0.3331 0.5567 'International Tables Vol C Tables 4.2.6.8 and 6.1.1.4'

loop_
_geom_angle_atom_site_label_1
_geom_angle_atom_site_label_2
_geom_angle_atom_site_label_3
_geom_angle
_geom_angle_site_symmetry_1
_geom_angle_site_symmetry_3
_geom_angle_publ_flag
O2 S1 O1 120.06(10) . . ?
O2 S1 C1 109.09(10) . . ?
O1 S1 C1 108.59(10) . . ?
O2 S1 C8 105.45(9) . . ?
O1 S1 C8 108.85(10) . . ?
C1 S1 C8 103.56(10) . . ?
O5 S2 O4 120.35(10) . . ?
O5 S2 C22 109.10(10) . . ?
O4 S2 C22 108.25(10) . . ?
O5 S2 C29 105.56(10) . . ?
O4 S2 C29 108.67(10) . . ?
C22 S2 C29 103.65(10) . . ?
C2 C1 C6 122.6(2) . . ?
C2 C1 S1 118.43(17) . . ?
C6 C1 S1 118.92(17) . . ?
C3 C2 C1 118.6(2) . . ?
C3 C2 H2 123.3(16) . . ?
C1 C2 H2 118.1(16) . . ?
C2 C3 C4 119.7(2) . . ?
C2 C3 H3 117.3(17) . . ?
C4 C3 H3 123.0(17) . . ?
C5 C4 C3 120.9(2) . . ?
C5 C4 C7 118.3(2) . . ?
C3 C4 C7 120.8(2) . . ?
C4 C5 C6 119.9(2) . . ?
C4 C5 H5 120.6(16) . . ?
C6 C5 H5 119.4(16) . . ?
C1 C6 C5 118.1(2) . . ?
C1 C6 H6 119.3(15) . . ?
C5 C6 H6 122.2(15) . . ?
F2 C7 F1 107.0(2) . . ?
F2 C7 F3 106.4(2) . . ?
F1 C7 F3 106.6(2) . . ?
F2 C7 C4 113.1(2) . . ?
F1 C7 C4 112.3(2) . . ?
F3 C7 C4 110.9(2) . . ?
C9 C8 C10 111.65(18) . . ?
C9 C8 C16 110.33(17) . . ?
C10 C8 C16 114.71(17) . . ?
C9 C8 S1 105.43(15) . . ?
C10 C8 S1 106.46(14) . . ?
C16 C8 S1 107.68(14) . . ?
N1 C9 C8 179.0(3) . . ?
C11 C10 C15 119.6(2) . . ?
C11 C10 C8 120.10(18) . . ?
C15 C10 C8 119.99(19) . . ?
C12 C11 C10 120.0(2) . . ?
C12 C11 H11 118(2) . . ?
C10 C11 H11 122(2) . . ?
C13 C12 C11 120.1(2) . . ?
C13 C12 H12 119.7(15) . . ?
C11 C12 H12 119.8(16) . . ?
C14 C13 C12 120.1(2) . . ?
C14 C13 H13 119.7(18) . . ?
C12 C13 H13 120.2(18) . . ?
C13 C14 C15 120.2(2) . . ?
C13 C14 H14 119.3(17) . . ?
C15 C14 H14 120.4(17) . . ?
C14 C15 C10 119.9(2) . . ?
C14 C15 H15 120(2) . . ?
C10 C15 H15 120(2) . . ?
C21 C16 C17 110.39(19) . . ?
C21 C16 C8 111.37(17) . . ?
C17 C16 C8 112.81(18) . . ?
C21 C16 H16 108.1(13) . . ?
C17 C16 H16 105.2(13) . . ?
C8 C16 H16 108.6(13) . . ?
C18 C17 C16 111.20(19) . . ?
C18 C17 H17A 107.3(16) . . ?
C16 C17 H17A 109.1(17) . . ?
C18 C17 H17B 103.9(18) . . ?
C16 C17 H17B 109.4(18) . . ?
H17A C17 H17B 116(2) . . ?
O3 C18 C19 122.9(2) . . ?
O3 C18 C17 120.8(2) . . ?
C19 C18 C17 116.4(2) . . ?
C18 C19 C20 111.7(2) . . ?
C18 C19 H19A 106.4(19) . . ?
C20 C19 H19A 106.5(19) . . ?
C18 C19 H19B 109.7(18) . . ?
C20 C19 H19B 114.3(18) . . ?
H19A C19 H19B 108(3) . . ?
C21 C20 C19 113.0(2) . . ?
C21 C20 H20A 106.4(18) . . ?
C19 C20 H20A 115.1(18) . . ?
C21 C20 H20B 104.8(17) . . ?
C19 C20 H20B 109.8(17) . . ?
H20A C20 H20B 107(2) . . ?
C20 C21 C16 109.90(19) . . ?
C20 C21 H21A 111.6(16) . . ?
C16 C21 H21A 106.1(16) . . ?
C20 C21 H21B 115.2(16) . . ?
C16 C21 H21B 108.1(16) . . ?
H21A C21 H21B 105(2) . . ?
C23 C22 C27 121.85(19) . . ?
C23 C22 S2 119.63(17) . . ?
C27 C22 S2 118.52(17) . . ?
C24 C23 C22 119.1(2) . . ?
C24 C23 H23 117.2(16) . . ?
C22 C23 H23 123.5(16) . . ?
C23 C24 C25 119.8(2) . . ?
C23 C24 H24 121.2(18) . . ?
C25 C24 H24 119.0(18) . . ?
C24 C25 C26 121.1(2) . . ?
C24 C25 C28 120.7(2) . . ?
C26 C25 C28 118.2(2) . . ?
C27 C26 C25 119.4(2) . . ?
C27 C26 H26 121.1(19) . . ?
C25 C26 H26 119.6(19) . . ?
C26 C27 C22 118.9(2) . . ?
C26 C27 H27 117.7(15) . . ?
C22 C27 H27 123.3(15) . . ?
F5 C28 F4 106.1(2) . . ?
F5 C28 F6 105.1(2) . . ?
F4 C28 F6 107.1(2) . . ?
F5 C28 C25 113.2(2) . . ?
F4 C28 C25 112.1(2) . . ?
F6 C28 C25 112.7(2) . . ?
C30 C29 C31 111.58(18) . . ?
C30 C29 C37 110.74(18) . . ?
C31 C29 C37 114.34(17) . . ?
C30 C29 S2 105.46(15) . . ?
C31 C29 S2 106.20(14) . . ?
C37 C29 S2 107.97(14) . . ?
N2 C30 C29 178.9(3) . . ?
C36 C31 C32 119.1(2) . . ?
C36 C31 C29 120.3(2) . . ?
C32 C31 C29 120.3(2) . . ?
C33 C32 C31 120.4(2) . . ?
C33 C32 H32 118.9(16) . . ?
C31 C32 H32 120.7(16) . . ?
C32 C33 C34 119.9(2) . . ?
C32 C33 H33 123(2) . . ?
C34 C33 H33 117(2) . . ?
C35 C34 C33 119.9(2) . . ?
C35 C34 H34 120(2) . . ?
C33 C34 H34 120(2) . . ?
C34 C35 C36 121.0(2) . . ?
C34 C35 H35 122.6(16) . . ?
C36 C35 H35 116.4(16) . . ?
C31 C36 C35 119.8(2) . . ?
C31 C36 H36 117.7(18) . . ?
C35 C36 H36 122.5(18) . . ?
C42 C37 C38 110.03(19) . . ?
C42 C37 C29 111.68(17) . . ?
C38 C37 C29 112.69(18) . . ?
C42 C37 H37 112.4(15) . . ?
C38 C37 H37 103.8(15) . . ?
C29 C37 H37 106.0(14) . . ?
C39 C38 C37 111.45(19) . . ?
C39 C38 H38A 108(2) . . ?
C37 C38 H38A 113(2) . . ?
C39 C38 H38B 107.0(18) . . ?
C37 C38 H38B 110.5(18) . . ?
H38A C38 H38B 107(3) . . ?
O6 C39 C40 123.6(2) . . ?
O6 C39 C38 120.3(2) . . ?
C40 C39 C38 116.0(2) . . ?
C39 C40 C41 111.4(2) . . ?
C39 C40 H40A 108.2(19) . . ?
C41 C40 H40A 113.3(19) . . ?
C39 C40 H40B 113.8(19) . . ?
C41 C40 H40B 112.2(19) . . ?
H40A C40 H40B 97(3) . . ?
C42 C41 C40 112.5(2) . . ?
C42 C41 H41A 111.4(17) . . ?
C40 C41 H41A 107.6(17) . . ?
C42 C41 H41B 109.4(16) . . ?
C40 C41 H41B 108.0(16) . . ?
H41A C41 H41B 108(2) . . ?
C41 C42 C37 109.94(19) . . ?
C41 C42 H42A 113.2(17) . . ?
C37 C42 H42A 110.1(17) . . ?
C41 C42 H42B 112.0(17) . . ?
C37 C42 H42B 114.2(17) . . ?
H42A C42 H42B 97(3) . . ?

loop_
_geom_bond_atom_site_label_1
_geom_bond_atom_site_label_2
_geom_bond_distance
_geom_bond_site_symmetry_2
_geom_bond_publ_flag
S1 O2 1.4301(17) . ?
S1 O1 1.4309(17) . ?
S1 C1 1.774(2) . ?
S1 C8 1.896(2) . ?
S2 O5 1.4304(18) . ?
S2 O4 1.4352(18) . ?
S2 C22 1.766(2) . ?
S2 C29 1.885(2) . ?
C1 C2 1.384(3) . ?
C1 C6 1.387(3) . ?
C2 C3 1.380(3) . ?
C2 H2 0.89(3) . ?
C3 C4 1.391(4) . ?
C3 H3 0.98(3) . ?
C4 C5 1.387(3) . ?
C4 C7 1.506(3) . ?
C5 C6 1.388(3) . ?
C5 H5 0.97(3) . ?
C6 H6 0.96(3) . ?
C7 F2 1.318(3) . ?
C7 F1 1.320(3) . ?
C7 F3 1.334(3) . ?
C8 C9 1.469(3) . ?
C8 C10 1.530(3) . ?
C8 C16 1.557(3) . ?
C9 N1 1.143(3) . ?
C10 C11 1.391(3) . ?
C10 C15 1.394(3) . ?
C11 C12 1.387(3) . ?
C11 H11 0.85(3) . ?
C12 C13 1.384(4) . ?
C12 H12 0.97(3) . ?
C13 C14 1.383(3) . ?
C13 H13 0.99(3) . ?
C14 C15 1.387(3) . ?
C14 H14 0.99(3) . ?
C15 H15 0.86(3) . ?
C16 C21 1.533(3) . ?
C16 C17 1.536(3) . ?
C16 H16 1.00(2) . ?
C17 C18 1.516(3) . ?
C17 H17A 1.00(3) . ?
C17 H17B 0.94(3) . ?
C18 O3 1.209(3) . ?
C18 C19 1.507(4) . ?
C19 C20 1.532(4) . ?
C19 H19A 0.89(3) . ?
C19 H19B 0.97(3) . ?
C20 C21 1.527(3) . ?
C20 H20A 0.96(3) . ?
C20 H20B 0.95(3) . ?
C21 H21A 1.00(3) . ?
C21 H21B 0.94(3) . ?
C22 C23 1.385(3) . ?
C22 C27 1.396(3) . ?
C23 C24 1.378(3) . ?
C23 H23 1.03(3) . ?
C24 C25 1.390(3) . ?
C24 H24 1.01(3) . ?
C25 C26 1.397(3) . ?
C25 C28 1.495(3) . ?
C26 C27 1.383(3) . ?
C26 H26 0.87(3) . ?
C27 H27 1.02(3) . ?
C28 F5 1.329(3) . ?
C28 F4 1.329(3) . ?
C28 F6 1.332(3) . ?
C29 C30 1.471(3) . ?
C29 C31 1.528(3) . ?
C29 C37 1.556(3) . ?
C30 N2 1.142(3) . ?
C31 C36 1.390(3) . ?
C31 C32 1.403(3) . ?
C32 C33 1.383(3) . ?
C32 H32 0.98(3) . ?
C33 C34 1.394(4) . ?
C33 H33 0.91(3) . ?
C34 C35 1.367(4) . ?
C34 H34 0.88(4) . ?
C35 C36 1.393(4) . ?
C35 H35 0.98(3) . ?
C36 H36 0.87(3) . ?
C37 C42 1.534(3) . ?
C37 C38 1.535(3) . ?
C37 H37 0.93(3) . ?
C38 C39 1.523(3) . ?
C38 H38A 0.97(4) . ?
C38 H38B 0.92(3) . ?
C39 O6 1.218(3) . ?
C39 C40 1.494(4) . ?
C40 C41 1.535(3) . ?
C40 H40A 0.94(3) . ?
C40 H40B 0.98(3) . ?
C41 C42 1.526(3) . ?
C41 H41A 1.03(3) . ?
C41 H41B 1.01(3) . ?
C42 H42A 0.94(3) . ?
C42 H42B 0.95(3) . ?

loop_
_geom_torsion_atom_site_label_1
_geom_torsion_atom_site_label_2
_geom_torsion_atom_site_label_3
_geom_torsion_atom_site_label_4
_geom_torsion
_geom_torsion_site_symmetry_1
_geom_torsion_site_symmetry_2
_geom_torsion_site_symmetry_3
_geom_torsion_site_symmetry_4
_geom_torsion_publ_flag
O2 S1 C1 C2 -21.5(2) . . . . ?
O1 S1 C1 C2 -153.95(17) . . . . ?
C8 S1 C1 C2 90.47(19) . . . . ?
O2 S1 C1 C6 159.37(17) . . . . ?
O1 S1 C1 C6 26.9(2) . . . . ?
C8 S1 C1 C6 -88.71(19) . . . . ?
C6 C1 C2 C3 1.6(3) . . . . ?
S1 C1 C2 C3 -177.58(17) . . . . ?
C1 C2 C3 C4 -0.6(3) . . . . ?
C2 C3 C4 C5 -0.9(4) . . . . ?
C2 C3 C4 C7 179.4(2) . . . . ?
C3 C4 C5 C6 1.6(3) . . . . ?
C7 C4 C5 C6 -178.7(2) . . . . ?
C2 C1 C6 C5 -0.9(3) . . . . ?
S1 C1 C6 C5 178.23(17) . . . . ?
C4 C5 C6 C1 -0.7(3) . . . . ?
C5 C4 C7 F2 -171.2(2) . . . . ?
C3 C4 C7 F2 8.5(4) . . . . ?
C5 C4 C7 F1 -50.0(3) . . . . ?
C3 C4 C7 F1 129.7(3) . . . . ?
C5 C4 C7 F3 69.3(3) . . . . ?
C3 C4 C7 F3 -111.0(3) . . . . ?
O2 S1 C8 C9 -163.16(14) . . . . ?
O1 S1 C8 C9 -33.11(17) . . . . ?
C1 S1 C8 C9 82.28(16) . . . . ?
O2 S1 C8 C10 78.12(15) . . . . ?
O1 S1 C8 C10 -151.83(14) . . . . ?
C1 S1 C8 C10 -36.44(16) . . . . ?
O2 S1 C8 C16 -45.36(16) . . . . ?
O1 S1 C8 C16 84.69(15) . . . . ?
C1 S1 C8 C16 -159.92(14) . . . . ?
C10 C8 C9 N1 -113(15) . . . . ?
C16 C8 C9 N1 16(15) . . . . ?
S1 C8 C9 N1 132(15) . . . . ?
C9 C8 C10 C11 -19.1(3) . . . . ?
C16 C8 C10 C11 -145.6(2) . . . . ?
S1 C8 C10 C11 95.4(2) . . . . ?
C9 C8 C10 C15 166.7(2) . . . . ?
C16 C8 C10 C15 40.3(3) . . . . ?
S1 C8 C10 C15 -78.7(2) . . . . ?
C15 C10 C11 C12 2.9(3) . . . . ?
C8 C10 C11 C12 -171.2(2) . . . . ?
C10 C11 C12 C13 -2.1(3) . . . . ?
C11 C12 C13 C14 -0.2(4) . . . . ?
C12 C13 C14 C15 1.6(4) . . . . ?
C13 C14 C15 C10 -0.8(4) . . . . ?
C11 C10 C15 C14 -1.5(3) . . . . ?
C8 C10 C15 C14 172.7(2) . . . . ?
C9 C8 C16 C21 -68.4(2) . . . . ?
C10 C8 C16 C21 58.7(2) . . . . ?
S1 C8 C16 C21 177.03(16) . . . . ?
C9 C8 C16 C17 56.4(2) . . . . ?
C10 C8 C16 C17 -176.48(19) . . . . ?
S1 C8 C16 C17 -58.2(2) . . . . ?
C21 C16 C17 C18 -54.8(3) . . . . ?
C8 C16 C17 C18 179.90(19) . . . . ?
C16 C17 C18 O3 -131.8(2) . . . . ?
C16 C17 C18 C19 49.1(3) . . . . ?
O3 C18 C19 C20 135.2(2) . . . . ?
C17 C18 C19 C20 -45.7(3) . . . . ?
C18 C19 C20 C21 49.2(3) . . . . ?
C19 C20 C21 C16 -56.9(3) . . . . ?
C17 C16 C21 C20 59.2(3) . . . . ?
C8 C16 C21 C20 -174.68(19) . . . . ?
O5 S2 C22 C23 -19.1(2) . . . . ?
O4 S2 C22 C23 -151.68(18) . . . . ?
C29 S2 C22 C23 93.05(18) . . . . ?
O5 S2 C22 C27 160.38(17) . . . . ?
O4 S2 C22 C27 27.8(2) . . . . ?
C29 S2 C22 C27 -87.52(19) . . . . ?
C27 C22 C23 C24 0.7(3) . . . . ?
S2 C22 C23 C24 -179.89(17) . . . . ?
C22 C23 C24 C25 -0.6(3) . . . . ?
C23 C24 C25 C26 0.3(3) . . . . ?
C23 C24 C25 C28 -178.8(2) . . . . ?
C24 C25 C26 C27 0.0(3) . . . . ?
C28 C25 C26 C27 179.1(2) . . . . ?
C25 C26 C27 C22 0.0(3) . . . . ?
C23 C22 C27 C26 -0.4(3) . . . . ?
S2 C22 C27 C26 -179.82(17) . . . . ?
C24 C25 C28 F5 1.2(3) . . . . ?
C26 C25 C28 F5 -177.8(2) . . . . ?
C24 C25 C28 F4 121.2(3) . . . . ?
C26 C25 C28 F4 -57.8(3) . . . . ?
C24 C25 C28 F6 -117.9(3) . . . . ?
C26 C25 C28 F6 63.0(3) . . . . ?
O5 S2 C29 C30 -166.78(14) . . . . ?
O4 S2 C29 C30 -36.40(17) . . . . ?
C22 S2 C29 C30 78.58(16) . . . . ?
O5 S2 C29 C31 74.69(16) . . . . ?
O4 S2 C29 C31 -154.94(14) . . . . ?
C22 S2 C29 C31 -39.96(16) . . . . ?
O5 S2 C29 C37 -48.36(16) . . . . ?
O4 S2 C29 C37 82.02(16) . . . . ?
C22 S2 C29 C37 -163.01(14) . . . . ?
C31 C29 C30 N2 124(12) . . . . ?
C37 C29 C30 N2 -107(12) . . . . ?
S2 C29 C30 N2 9(12) . . . . ?
C30 C29 C31 C36 166.2(2) . . . . ?
C37 C29 C31 C36 39.5(3) . . . . ?
S2 C29 C31 C36 -79.4(2) . . . . ?
C30 C29 C31 C32 -20.5(3) . . . . ?
C37 C29 C31 C32 -147.17(19) . . . . ?
S2 C29 C31 C32 93.9(2) . . . . ?
C36 C31 C32 C33 2.6(3) . . . . ?
C29 C31 C32 C33 -170.8(2) . . . . ?
C31 C32 C33 C34 -1.8(3) . . . . ?
C32 C33 C34 C35 -0.6(4) . . . . ?
C33 C34 C35 C36 2.2(4) . . . . ?
C32 C31 C36 C35 -1.0(3) . . . . ?
C29 C31 C36 C35 172.4(2) . . . . ?
C34 C35 C36 C31 -1.4(4) . . . . ?
C30 C29 C37 C42 -68.8(2) . . . . ?
C31 C29 C37 C42 58.2(2) . . . . ?
S2 C29 C37 C42 176.17(16) . . . . ?
C30 C29 C37 C38 55.6(2) . . . . ?
C31 C29 C37 C38 -177.31(19) . . . . ?
S2 C29 C37 C38 -59.4(2) . . . . ?
C42 C37 C38 C39 -54.3(3) . . . . ?
C29 C37 C38 C39 -179.67(19) . . . . ?
C37 C38 C39 O6 -130.5(2) . . . . ?
C37 C38 C39 C40 49.6(3) . . . . ?
O6 C39 C40 C41 133.0(2) . . . . ?
C38 C39 C40 C41 -47.0(3) . . . . ?
C39 C40 C41 C42 50.9(3) . . . . ?
C40 C41 C42 C37 -57.9(3) . . . . ?
C38 C37 C42 C41 59.1(3) . . . . ?
C29 C37 C42 C41 -174.96(19) . . . . ?
